data_7223398
loop_
_publ_author_name
'M., Prabu'
'Asha, K. S.'
'Sinha, Mekhola'
'Poduval, Anamika'
'Mandal, Sukhendu'

_publ_section_title
;
 The structural diversity, band gap energy and photoluminescence
 properties of thiophenedicarboxylate based coordination polymers
;
_journal_issue 4
_journal_name_full CrystEngComm
_journal_page_first 536
_journal_paper_doi 10.1039/C5CE01886B
_journal_volume 18
_journal_year 2016
_chemical_formula_sum 'C27 H16 N3 O8.5 S2 Zn2'
_chemical_formula_weight 713.29
_chemical_name_common Zinccarboxylate
_chemical_name_systematic
;
 ?
;
_space_group_crystal_system monoclinic
_space_group_IT_number 15
_space_group_name_Hall '-C 2yc'
_space_group_name_H-M_alt 'C 1 2/c 1'
_symmetry_space_group_name_Hall '-C 2yc'
_symmetry_space_group_name_H-M 'C 1 2/c 1'
_atom_sites_solution_hydrogens geom
_atom_sites_solution_primary direct
_atom_sites_solution_secondary difmap
_audit_creation_method SHELXL-2014
_audit_update_record
;
2015-09-23 deposited with the CCDC.
2015-12-01 downloaded from the CCDC.
;
_cell_angle_alpha 90
_cell_angle_beta 112.169(4)
_cell_angle_gamma 90
_cell_formula_units_Z 8
_cell_length_a 34.681(3)
_cell_length_b 15.3678(13)
_cell_length_c 13.7141(10)
_cell_measurement_temperature 298(2)
_cell_volume 6768.9(10)
_computing_cell_refinement 'Bruker SMART'
_computing_data_collection 'Bruker SMART'
_computing_data_reduction 'Bruker SAINT'
_computing_molecular_graphics 'Bruker SHELXTL'
_computing_publication_material 'Bruker SHELXTL'
_computing_structure_refinement 'SHELXL-2014 (Sheldrick, 2014)'
_computing_structure_solution 'SHELXS-97 (Sheldrick, 1990)'
_diffrn_ambient_temperature 298(2)
_diffrn_measured_fraction_theta_full 0.894
_diffrn_measured_fraction_theta_max 0.992
_diffrn_measurement_device_type 'CCD area detector'
_diffrn_measurement_method 'phi and omega scans'
_diffrn_radiation_type MoK\a
_diffrn_radiation_wavelength 0.71073
_diffrn_reflns_av_R_equivalents 0.0381
_diffrn_reflns_av_unetI/netI 0.0378
_diffrn_reflns_laue_measured_fraction_full 0.894
_diffrn_reflns_laue_measured_fraction_max 0.992
_diffrn_reflns_limit_h_max 39
_diffrn_reflns_limit_h_min -39
_diffrn_reflns_limit_k_max 17
_diffrn_reflns_limit_k_min -16
_diffrn_reflns_limit_l_max 15
_diffrn_reflns_limit_l_min -15
_diffrn_reflns_number 21964
_diffrn_reflns_point_group_measured_fraction_full 0.894
_diffrn_reflns_point_group_measured_fraction_max 0.992
_diffrn_reflns_theta_full 25.242
_diffrn_reflns_theta_max 24.351
_diffrn_reflns_theta_min 1.268
_exptl_absorpt_coefficient_mu 1.588
_exptl_absorpt_correction_T_max 0.925
_exptl_absorpt_correction_T_min 0.797
_exptl_absorpt_correction_type empirical
_exptl_absorpt_process_details SADABS
_exptl_crystal_colour platelike
_exptl_crystal_density_diffrn 1.400
_exptl_crystal_description colorless
_exptl_crystal_F_000 2872
_exptl_crystal_size_max 0.150
_exptl_crystal_size_mid 0.150
_exptl_crystal_size_min 0.050
_refine_diff_density_max 1.686
_refine_diff_density_min -0.779
_refine_diff_density_rms 0.286
_refine_ls_extinction_method none
_refine_ls_goodness_of_fit_ref 1.087
_refine_ls_hydrogen_treatment none
_refine_ls_matrix_type full
_refine_ls_number_parameters 384
_refine_ls_number_reflns 5487
_refine_ls_number_restraints 0
_refine_ls_restrained_S_all 1.087
_refine_ls_R_factor_all 0.0740
_refine_ls_R_factor_gt 0.0518
_refine_ls_shift/su_max 0.000
_refine_ls_shift/su_mean 0.000
_refine_ls_structure_factor_coef Fsqd
_refine_ls_weighting_details 'w=1/[\s^2^(Fo^2^)+(0.1189P)^2^+47.2526P] where P=(Fo^2^+2Fc^2^)/3'
_refine_ls_weighting_scheme calc
_refine_ls_wR_factor_gt 0.1851
_refine_ls_wR_factor_ref 0.2113
_reflns_Friedel_coverage 0.000
_reflns_number_gt 4063
_reflns_number_total 5487
_reflns_threshold_expression 'I > 2\s(I)'
_cod_data_source_file c5ce01886b2.cif
_cod_data_source_block compound4
_cod_depositor_comments 'Adding full bibliography for 7223396--7223400.cif.'
_cod_original_cell_volume 6768.9(9)
_cod_original_formula_sum 'C27 H16 N3 O8.50 S2 Zn2'
_cod_database_code 7223398
_shelx_space_group_comment
;
The symmetry employed for this shelxl refinement is uniquely defined
by the following loop, which should always be used as a source of
symmetry information in preference to the above space-group names.
They are only intended as comments.
;
_shelx_estimated_absorpt_t_min 0.797
_shelx_estimated_absorpt_t_max 0.925
_shelxl_version_number 2014-3

loop_
_space_group_symop_operation_xyz
'x, y, z'
'-x, y, -z+1/2'
'x+1/2, y+1/2, z'
'-x+1/2, y+1/2, -z+1/2'
'-x, -y, -z'
'x, -y, z-1/2'
'-x+1/2, -y+1/2, -z'
'x+1/2, -y+1/2, z-1/2'

loop_
_atom_site_label
_atom_site_type_symbol
_atom_site_fract_x
_atom_site_fract_y
_atom_site_fract_z
_atom_site_U_iso_or_equiv
_atom_site_adp_type
_atom_site_occupancy
_atom_site_site_symmetry_order
_atom_site_calc_flag
_atom_site_refinement_flags_posn
_atom_site_refinement_flags_adp
_atom_site_refinement_flags_occupancy
Zn1 Zn 0.11197(2) 0.22069(4) 0.06584(5) 0.0260(2) Uani 1 1 d . . .
Zn2 Zn 0.20146(2) 0.27979(4) 0.14487(5) 0.0258(2) Uani 1 1 d . . .
S2 S 0.16737(5) 0.51249(11) 0.34555(13) 0.0378(4) Uani 1 1 d . . .
S1 S 0.14570(5) 0.01795(11) 0.37187(13) 0.0349(4) Uani 1 1 d . . .
O7 O 0.17743(15) 0.3691(3) 0.2149(4) 0.0467(12) Uani 1 1 d . . .
O8 O 0.11071(15) 0.3303(3) 0.1469(4) 0.0479(12) Uani 1 1 d . . .
O3 O 0.18168(15) 0.3559(3) 0.0130(4) 0.0446(12) Uani 1 1 d . . .
O4 O 0.11673(16) 0.3042(3) -0.0474(4) 0.0503(13) Uani 1 1 d . . .
O2 O 0.19776(17) 0.1890(3) 0.2502(4) 0.0534(13) Uani 1 1 d . . .
O1 O 0.13068(16) 0.1525(4) 0.2026(4) 0.0511(13) Uani 1 1 d . . .
O6 O 0.20189(14) 0.1759(3) 0.0537(4) 0.0428(11) Uani 1 1 d . . .
O5 O 0.13676(15) 0.1253(3) 0.0052(4) 0.0464(12) Uani 1 1 d . . .
N2 N 0.26289(15) 0.3085(4) 0.2106(4) 0.0322(12) Uani 1 1 d . . .
N1 N 0.05049(16) 0.1978(4) -0.0102(5) 0.0444(15) Uani 1 1 d . . .
C8 C 0.1399(2) 0.3782(4) 0.2013(5) 0.0349(15) Uani 1 1 d . . .
C9 C 0.12954(19) 0.4522(4) 0.2544(5) 0.0363(15) Uani 1 1 d . . .
C10 C 0.0902(2) 0.4812(5) 0.2422(7) 0.059(2) Uani 1 1 d . . .
H10 H 0.0656 0.4561 0.1963 0.071 Uiso 1 1 calc R U .
C11 C 0.0916(2) 0.5532(6) 0.3073(7) 0.059(2) Uani 1 1 d . . .
H11 H 0.0681 0.5814 0.3084 0.071 Uiso 1 1 calc R U .
C12 C 0.1315(2) 0.5769(4) 0.3687(5) 0.0371(15) Uani 1 1 d . . .
C7 C 0.1442(2) 0.3553(4) -0.0484(5) 0.0352(15) Uani 1 1 d . . .
C19 C 0.2902(2) 0.2638(5) 0.1826(6) 0.0495(19) Uani 1 1 d . . .
H19 H 0.2801 0.2218 0.1303 0.059 Uiso 1 1 calc R U .
C20 C 0.3326(2) 0.2771(6) 0.2276(7) 0.058(2) Uani 1 1 d . . .
H20 H 0.3503 0.2441 0.2056 0.069 Uiso 1 1 calc R U .
C21 C 0.3487(2) 0.3382(5) 0.3042(6) 0.0482(18) Uani 1 1 d . . .
C22 C 0.3207(2) 0.3857(5) 0.3311(6) 0.0518(19) Uani 1 1 d . . .
H22 H 0.3302 0.4294 0.3815 0.062 Uiso 1 1 calc R U .
C23 C 0.2787(2) 0.3693(5) 0.2841(6) 0.0467(18) Uani 1 1 d . . .
H23 H 0.2605 0.4021 0.3045 0.056 Uiso 1 1 calc R U .
C24 C 0.3948(2) 0.3518(7) 0.3587(7) 0.071(3) Uani 1 1 d . . .
H24A H 0.3997 0.4130 0.3766 0.085 Uiso 1 1 calc R U .
H24B H 0.4042 0.3193 0.4241 0.085 Uiso 1 1 calc R U .
C18 C 0.4201(3) 0.3266(12) 0.2996(10) 0.131(6) Uani 1 1 d . . .
H18A H 0.4159 0.3686 0.2437 0.157 Uiso 1 1 calc R U .
H18B H 0.4106 0.2705 0.2670 0.157 Uiso 1 1 calc R U .
C6 C 0.1690(2) 0.1446(4) 0.2580(5) 0.0391(16) Uani 1 1 d . . .
C5 C 0.1814(2) 0.0746(4) 0.3383(5) 0.0366(15) Uani 1 1 d . . .
C1 C 0.1737(2) 0.1228(4) 0.0080(5) 0.0344(14) Uani 1 1 d . . .
C2 C 0.18403(19) 0.0494(4) -0.0477(5) 0.0319(14) Uani 1 1 d . . .
C4 C 0.2206(2) 0.0416(5) 0.3872(6) 0.0485(19) Uani 1 1 d . . .
H4 H 0.2440 0.0640 0.3783 0.058 Uiso 1 1 calc R U .
C3 C 0.2219(2) 0.0289(5) -0.0486(6) 0.0449(17) Uani 1 1 d . . .
H3 H 0.2462 0.0590 -0.0102 0.054 Uiso 1 1 calc R U .
C13 C 0.0351(3) 0.1266(7) -0.0556(10) 0.095(4) Uani 1 1 d . . .
H13 H 0.0529 0.0795 -0.0470 0.114 Uiso 1 1 calc R U .
C14 C -0.0064(3) 0.1156(10) -0.1169(12) 0.128(6) Uani 1 1 d . . .
H14 H -0.0156 0.0617 -0.1478 0.154 Uiso 1 1 calc R U .
C15 C 0.4666(3) 0.3209(10) 0.3670(9) 0.089(4) Uani 1 1 d . . .
C16 C 0.4835(4) 0.2421(11) 0.4112(15) 0.161(8) Uani 1 1 d . . .
H16 H 0.4661 0.1941 0.4008 0.194 Uiso 1 1 calc R U .
C17 C 0.0249(3) 0.2673(8) -0.0303(12) 0.120(6) Uani 1 1 d . . .
H17 H 0.0356 0.3218 -0.0043 0.144 Uiso 1 1 calc R U .
N3 N 0.8687(10) 0.3143(16) 0.036(2) 0.251(14) Uani 1 1 d . . .
C27 C 0.9132(6) 0.3379(17) 0.0419(18) 0.198(11) Uani 1 1 d . . .
C26 C 0.8417(7) 0.3971(12) -0.0812(14) 0.165(8) Uani 1 1 d . . .
C28 C 0.8302(13) 0.3175(16) 0.0024(12) 0.37(3) Uani 1 1 d . . .
O9 O 0.0000 -0.174(4) -0.2500 0.49(3) Uani 1 2 d S T P

loop_
_atom_site_aniso_label
_atom_site_aniso_U_11
_atom_site_aniso_U_22
_atom_site_aniso_U_33
_atom_site_aniso_U_23
_atom_site_aniso_U_13
_atom_site_aniso_U_12
Zn1 0.0206(4) 0.0245(4) 0.0301(4) -0.0009(3) 0.0065(3) -0.0016(3)
Zn2 0.0217(4) 0.0244(4) 0.0295(4) -0.0005(3) 0.0075(3) -0.0023(3)
S2 0.0335(8) 0.0370(10) 0.0394(9) -0.0108(7) 0.0099(7) 0.0008(7)
S1 0.0320(8) 0.0330(9) 0.0387(8) 0.0105(7) 0.0124(7) 0.0033(6)
O7 0.046(3) 0.043(3) 0.056(3) -0.013(2) 0.024(2) 0.003(2)
O8 0.047(3) 0.036(3) 0.055(3) -0.018(2) 0.013(2) 0.003(2)
O3 0.047(3) 0.042(3) 0.040(2) 0.013(2) 0.011(2) 0.001(2)
O4 0.052(3) 0.045(3) 0.052(3) 0.019(2) 0.017(2) -0.005(2)
O2 0.064(3) 0.044(3) 0.055(3) 0.020(3) 0.026(3) -0.006(3)
O1 0.053(3) 0.056(3) 0.045(3) 0.020(2) 0.019(2) 0.009(2)
O6 0.037(2) 0.034(3) 0.052(3) -0.018(2) 0.011(2) -0.004(2)
O5 0.045(3) 0.039(3) 0.061(3) -0.017(2) 0.025(2) 0.000(2)
N2 0.025(3) 0.037(3) 0.034(3) -0.001(2) 0.010(2) -0.002(2)
N1 0.023(3) 0.047(4) 0.056(4) -0.010(3) 0.007(3) -0.003(3)
C8 0.042(4) 0.029(4) 0.030(3) -0.004(3) 0.009(3) 0.002(3)
C9 0.033(3) 0.035(4) 0.038(3) -0.009(3) 0.010(3) 0.000(3)
C10 0.039(4) 0.057(5) 0.070(5) -0.031(4) 0.009(4) -0.003(4)
C11 0.037(4) 0.064(5) 0.072(5) -0.031(4) 0.016(4) 0.007(4)
C12 0.037(3) 0.038(4) 0.035(3) -0.008(3) 0.011(3) -0.003(3)
C7 0.047(4) 0.028(4) 0.034(3) 0.006(3) 0.020(3) 0.002(3)
C19 0.032(4) 0.059(5) 0.056(4) -0.021(4) 0.016(3) -0.008(3)
C20 0.030(4) 0.073(6) 0.072(5) -0.021(4) 0.020(4) 0.002(4)
C21 0.029(3) 0.063(5) 0.044(4) -0.004(4) 0.004(3) -0.007(3)
C22 0.037(4) 0.057(5) 0.053(4) -0.023(4) 0.008(3) -0.010(3)
C23 0.032(4) 0.053(5) 0.051(4) -0.019(4) 0.011(3) -0.001(3)
C24 0.029(4) 0.103(8) 0.067(5) -0.011(5) 0.003(4) -0.008(4)
C18 0.030(5) 0.251(19) 0.093(8) 0.012(10) 0.001(5) 0.015(8)
C6 0.057(4) 0.031(4) 0.035(3) 0.006(3) 0.023(3) 0.006(3)
C5 0.041(4) 0.029(4) 0.039(3) 0.006(3) 0.014(3) -0.002(3)
C1 0.038(4) 0.027(3) 0.036(3) 0.000(3) 0.012(3) 0.003(3)
C2 0.032(3) 0.028(3) 0.034(3) -0.008(3) 0.010(3) -0.002(3)
C4 0.035(4) 0.049(5) 0.059(4) 0.018(4) 0.016(3) -0.008(3)
C3 0.028(3) 0.045(4) 0.054(4) -0.013(3) 0.006(3) 0.000(3)
C13 0.031(4) 0.071(7) 0.157(11) -0.033(7) 0.004(5) -0.004(4)
C14 0.050(6) 0.125(11) 0.172(13) -0.066(10) -0.002(7) -0.029(7)
C15 0.026(4) 0.141(11) 0.086(7) 0.000(7) 0.006(4) 0.006(6)
C16 0.050(7) 0.124(12) 0.25(2) 0.009(13) -0.019(10) -0.028(7)
C17 0.043(6) 0.073(8) 0.204(15) -0.025(8) 0.002(7) 0.011(5)
N3 0.40(3) 0.21(2) 0.27(3) -0.16(2) 0.27(3) -0.12(2)
C27 0.116(13) 0.26(3) 0.20(2) -0.106(19) 0.045(13) 0.037(15)
C26 0.28(2) 0.120(13) 0.132(13) -0.002(11) 0.121(15) -0.013(15)
C28 0.67(6) 0.159(19) 0.058(8) -0.050(10) -0.10(2) 0.28(3)
O9 0.55(7) 0.77(10) 0.109(17) 0.000 0.07(3) 0.000

loop_
_atom_type_symbol
_atom_type_description
_atom_type_scat_dispersion_real
_atom_type_scat_dispersion_imag
_atom_type_scat_source
C C 0.0033 0.0016 'International Tables Vol C Tables 4.2.6.8 and 6.1.1.4'
H H 0.0000 0.0000 'International Tables Vol C Tables 4.2.6.8 and 6.1.1.4'
N N 0.0061 0.0033 'International Tables Vol C Tables 4.2.6.8 and 6.1.1.4'
O O 0.0106 0.0060 'International Tables Vol C Tables 4.2.6.8 and 6.1.1.4'
S S 0.1246 0.1234 'International Tables Vol C Tables 4.2.6.8 and 6.1.1.4'
Zn Zn 0.2839 1.4301 'International Tables Vol C Tables 4.2.6.8 and 6.1.1.4'

loop_
_geom_angle_atom_site_label_1
_geom_angle_atom_site_label_2
_geom_angle_atom_site_label_3
_geom_angle
_geom_angle_site_symmetry_1
_geom_angle_site_symmetry_3
N1 Zn1 O8 101.0(2) . .
N1 Zn1 O1 107.1(2) . .
O8 Zn1 O1 89.3(2) . .
N1 Zn1 O5 101.0(2) . .
O8 Zn1 O5 157.6(2) . .
O1 Zn1 O5 88.2(2) . .
N1 Zn1 O4 95.0(2) . .
O8 Zn1 O4 85.5(2) . .
O1 Zn1 O4 157.8(2) . .
O5 Zn1 O4 88.5(2) . .
N1 Zn1 Zn2 168.75(19) . .
O8 Zn1 Zn2 77.58(14) . .
O1 Zn1 Zn2 84.06(15) . .
O5 Zn1 Zn2 80.05(14) . .
O4 Zn1 Zn2 73.74(14) . .
N2 Zn2 O7 101.2(2) . .
N2 Zn2 O6 101.2(2) . .
O7 Zn2 O6 157.54(19) . .
N2 Zn2 O3 102.4(2) . .
O7 Zn2 O3 88.3(2) . .
O6 Zn2 O3 89.0(2) . .
N2 Zn2 O2 99.8(2) . .
O7 Zn2 O2 88.9(2) . .
O6 Zn2 O2 85.2(2) . .
O3 Zn2 O2 157.8(2) . .
N2 Zn2 Zn1 173.38(15) . .
O7 Zn2 Zn1 79.80(14) . .
O6 Zn2 Zn1 77.74(13) . .
O3 Zn2 Zn1 84.15(13) . .
O2 Zn2 Zn1 73.63(15) . .
C9 S2 C12 92.2(3) . .
C5 S1 C2 90.9(3) . 6_556
C8 O7 Zn2 126.6(4) . .
C8 O8 Zn1 129.7(4) . .
C7 O3 Zn2 120.5(4) . .
C7 O4 Zn1 132.9(4) . .
C6 O2 Zn2 134.4(5) . .
C6 O1 Zn1 120.2(4) . .
C1 O6 Zn2 129.6(4) . .
C1 O5 Zn1 126.1(4) . .
C23 N2 C19 116.4(6) . .
C23 N2 Zn2 123.5(4) . .
C19 N2 Zn2 120.0(4) . .
C13 N1 C17 117.4(7) . .
C13 N1 Zn1 124.6(6) . .
C17 N1 Zn1 116.9(6) . .
O8 C8 O7 125.9(6) . .
O8 C8 C9 117.5(6) . .
O7 C8 C9 116.6(6) . .
C10 C9 C8 127.2(6) . .
C10 C9 S2 111.4(5) . .
C8 C9 S2 121.4(5) . .
C9 C10 C11 112.2(6) . .
C9 C10 H10 123.9 . .
C11 C10 H10 123.9 . .
C12 C11 C10 112.6(7) . .
C12 C11 H11 123.7 . .
C10 C11 H11 123.7 . .
C11 C12 C7 126.7(6) . 6_566
C11 C12 S2 111.6(5) . .
C7 C12 S2 121.6(5) 6_566 .
O4 C7 O3 127.1(6) . .
O4 C7 C12 116.6(6) . 6_565
O3 C7 C12 116.3(6) . 6_565
N2 C19 C20 123.1(7) . .
N2 C19 H19 118.4 . .
C20 C19 H19 118.4 . .
C21 C20 C19 120.3(7) . .
C21 C20 H20 119.8 . .
C19 C20 H20 119.8 . .
C20 C21 C22 116.7(6) . .
C20 C21 C24 122.0(8) . .
C22 C21 C24 121.4(7) . .
C21 C22 C23 120.5(7) . .
C21 C22 H22 119.7 . .
C23 C22 H22 119.7 . .
N2 C23 C22 122.9(7) . .
N2 C23 H23 118.5 . .
C22 C23 H23 118.5 . .
C18 C24 C21 116.0(8) . .
C18 C24 H24A 108.3 . .
C21 C24 H24A 108.3 . .
C18 C24 H24B 108.3 . .
C21 C24 H24B 108.3 . .
H24A C24 H24B 107.4 . .
C24 C18 C15 113.6(10) . .
C24 C18 H18A 108.9 . .
C15 C18 H18A 108.9 . .
C24 C18 H18B 108.9 . .
C15 C18 H18B 108.9 . .
H18A C18 H18B 107.7 . .
O2 C6 O1 126.2(6) . .
O2 C6 C5 116.3(6) . .
O1 C6 C5 117.5(6) . .
C4 C5 C6 126.3(6) . .
C4 C5 S1 111.4(5) . .
C6 C5 S1 122.1(5) . .
O6 C1 O5 126.0(6) . .
O6 C1 C2 117.5(6) . .
O5 C1 C2 116.5(6) . .
C3 C2 C1 127.3(6) . .
C3 C2 S1 111.9(5) . 6
C1 C2 S1 120.8(5) . 6
C5 C4 C3 113.0(6) . 6_556
C5 C4 H4 123.5 . .
C3 C4 H4 123.5 6_556 .
C2 C3 C4 112.8(6) . 6
C2 C3 H3 123.6 . .
C4 C3 H3 123.6 6 .
N1 C13 C14 123.5(10) . .
N1 C13 H13 118.2 . .
C14 C13 H13 118.2 . .
C15 C14 C13 121.8(12) 8_455 .
C15 C14 H14 119.1 8_455 .
C13 C14 H14 119.1 . .
C14 C15 C16 114.9(9) 8_556 .
C14 C15 C18 125.6(13) 8_556 .
C16 C15 C18 119.4(13) . .
C17 C16 C15 121.9(12) 8_556 .
C17 C16 H16 119.0 8_556 .
C15 C16 H16 119.0 . .
N1 C17 C16 120.1(11) . 8_455
N1 C17 H17 119.9 . .
C16 C17 H17 119.9 8_455 .
C28 N3 C27 157(4) . .
N3 C28 C26 78(3) . .

loop_
_geom_bond_atom_site_label_1
_geom_bond_atom_site_label_2
_geom_bond_distance
_geom_bond_site_symmetry_2
Zn1 N1 2.020(5) .
Zn1 O8 2.028(5) .
Zn1 O1 2.029(5) .
Zn1 O5 2.029(5) .
Zn1 O4 2.069(5) .
Zn1 Zn2 3.0155(9) .
Zn2 N2 2.024(5) .
Zn2 O7 2.027(5) .
Zn2 O6 2.032(4) .
Zn2 O3 2.043(4) .
Zn2 O2 2.047(5) .
S2 C9 1.704(6) .
S2 C12 1.710(7) .
S1 C5 1.714(7) .
S1 C2 1.717(6) 6_556
O7 C8 1.252(8) .
O8 C8 1.246(8) .
O3 C7 1.254(8) .
O4 C7 1.239(8) .
O2 C6 1.246(8) .
O1 C6 1.264(8) .
O6 C1 1.246(8) .
O5 C1 1.268(8) .
N2 C23 1.331(9) .
N2 C19 1.337(9) .
N1 C13 1.272(11) .
N1 C17 1.348(12) .
C8 C9 1.465(9) .
C9 C10 1.384(10) .
C10 C11 1.411(10) .
C10 H10 0.9300 .
C11 C12 1.370(10) .
C11 H11 0.9300 .
C12 C7 1.481(9) 6_566
C7 C12 1.481(9) 6_565
C19 C20 1.380(10) .
C19 H19 0.9300 .
C20 C21 1.362(11) .
C20 H20 0.9300 .
C21 C22 1.372(11) .
C21 C24 1.501(9) .
C22 C23 1.377(10) .
C22 H22 0.9300 .
C23 H23 0.9300 .
C24 C18 1.454(15) .
C24 H24A 0.9700 .
C24 H24B 0.9700 .
C18 C15 1.530(12) .
C18 H18A 0.9700 .
C18 H18B 0.9700 .
C6 C5 1.483(9) .
C5 C4 1.365(10) .
C1 C2 1.480(9) .
C2 C3 1.355(9) .
C2 S1 1.717(6) 6
C4 C3 1.387(10) 6_556
C4 H4 0.9300 .
C3 C4 1.387(10) 6
C3 H3 0.9300 .
C13 C14 1.377(13) .
C13 H13 0.9300 .
C14 C15 1.313(17) 8_455
C14 H14 0.9300 .
C15 C14 1.313(17) 8_556
C15 C16 1.381(19) .
C16 C17 1.365(16) 8_556
C16 H16 0.9300 .
C17 C16 1.365(16) 8_455
C17 H17 0.9300 .
N3 C28 1.24(4) .
N3 C27 1.56(3) .
C26 C28 1.82(4) .
